data_4347555
loop_
_publ_author_name
'Wla\'zlak, Ewelina'
'Macyk, Wojciech'
'Nitek, Wojciech'
'Szaci\/lowski, Konrad'

_publ_section_title
;
 Influence of \p-Iodide Intermolecular Interactions on Electronic
 Properties of Tin(IV) Iodide Semiconducting Complexes.
;
_journal_issue 12
_journal_name_full 'Inorganic chemistry'
_journal_page_first 5935
_journal_page_last 5945
_journal_paper_doi 10.1021/acs.inorgchem.6b00336
_journal_volume 55
_journal_year 2016
_chemical_absolute_configuration ad
_chemical_formula_moiety 'C24 H20 I4 O2 S2 Sn'
_chemical_formula_sum 'C24 H20 I4 O2 S2 Sn'
_chemical_formula_weight 1030.81
_chemical_name_common 'Compound X'
_space_group_IT_number 33
_space_group_name_Hall 'P 2c -2n'
_space_group_name_H-M_alt 'P n a 21'
_symmetry_cell_setting orthorhombic
_symmetry_Int_Tables_number 33
_symmetry_space_group_name_Hall 'P 2c -2n'
_symmetry_space_group_name_H-M 'P n a 21'
_atom_sites_solution_hydrogens geom
_audit_creation_date 2014-06-05T22:05:05-00:00
_audit_creation_method 'WinGX routine CIF_UPDATE'
_cell_angle_alpha 90
_cell_angle_beta 90
_cell_angle_gamma 90
_cell_formula_units_Z 4
_cell_length_a 21.11000(10)
_cell_length_b 9.0560(2)
_cell_length_c 15.3130(2)
_cell_measurement_reflns_used 29392
_cell_measurement_temperature 100(2)
_cell_measurement_theta_max 27.485
_cell_measurement_theta_min 0.998
_cell_volume 2927.42(8)
_computing_cell_refinement 'HKL Scalepack (Otwinowski & Minor 1997)'
_computing_data_collection 'Collect (Bruker AXS BV, 1997-2004)'
_computing_data_reduction 'HKL Denzo and Scalepack (Otwinowski & Minor 1997)'
_computing_molecular_graphics 'Ortep (Johnson, 1976)'
_computing_structure_refinement 'SHELXL-2012 (Sheldrick, 2012)'
_diffrn_ambient_temperature 100(2)
_diffrn_detector_area_resol_mean 9
_diffrn_measured_fraction_theta_full 0.998
_diffrn_measured_fraction_theta_max 0.999
_diffrn_measurement_device '95mm CCD camera on \k-goniostat'
_diffrn_measurement_device_type KappaCCD
_diffrn_measurement_method CCD
_diffrn_orient_matrix_type 'by Bruker AXS Collect from scalepack cell'
_diffrn_orient_matrix_UB_11 0.1083859
_diffrn_orient_matrix_UB_12 -0.0030971
_diffrn_orient_matrix_UB_13 -0.0087737
_diffrn_orient_matrix_UB_21 0.0210502
_diffrn_orient_matrix_UB_22 0.0110453
_diffrn_orient_matrix_UB_23 0.0458074
_diffrn_orient_matrix_UB_31 -0.0016049
_diffrn_orient_matrix_UB_32 -0.0642873
_diffrn_orient_matrix_UB_33 0.0082929
_diffrn_radiation_monochromator 'horizonally mounted graphite crystal'
_diffrn_radiation_type MoK\a
_diffrn_radiation_wavelength 0.71073
_diffrn_reflns_av_R_equivalents 0.1365
_diffrn_reflns_Laue_measured_fraction_full 0.998
_diffrn_reflns_Laue_measured_fraction_max 0.999
_diffrn_reflns_limit_h_max 27
_diffrn_reflns_limit_h_min -27
_diffrn_reflns_limit_k_max 11
_diffrn_reflns_limit_k_min -11
_diffrn_reflns_limit_l_max 19
_diffrn_reflns_limit_l_min -17
_diffrn_reflns_number 38223
_diffrn_reflns_point_group_measured_fraction_full 0.973
_diffrn_reflns_point_group_measured_fraction_max 0.951
_diffrn_reflns_theta_full 25.242
_diffrn_reflns_theta_max 27.486
_diffrn_reflns_theta_min 2.66
_exptl_absorpt_coefficient_mu 5.253
_exptl_absorpt_correction_T_max 0.726
_exptl_absorpt_correction_T_min 0.3
_exptl_absorpt_correction_type multi-scan
_exptl_absorpt_process_details '(DENZO-SMN; Otwinowski & Minor, 1997)'
_exptl_crystal_colour orange
_exptl_crystal_density_diffrn 2.339
_exptl_crystal_density_method 'not measured'
_exptl_crystal_description plate
_exptl_crystal_F_000 1896
_exptl_crystal_size_max 0.302
_exptl_crystal_size_mid 0.26
_exptl_crystal_size_min 0.065
_refine_diff_density_max 1.987
_refine_diff_density_min -2.235
_refine_diff_density_rms 0.253
_refine_ls_abs_structure_details
;
 Flack x determined using 2807 quotients [(I+)-(I-)]/[(I+)+(I-)]
 (Parsons and Flack (2004), Acta Cryst. A60, s61).
;
_refine_ls_abs_structure_Flack -0.027(19)
_refine_ls_extinction_coef 0.00111(19)
_refine_ls_extinction_expression Fc^*^=kFc[1+0.001xFc^2^\l^3^/sin(2\q)]^-1/4^
_refine_ls_extinction_method SHELXL
_refine_ls_goodness_of_fit_gt 97.481
_refine_ls_goodness_of_fit_ref 1.065
_refine_ls_hydrogen_treatment constr
_refine_ls_matrix_type full
_refine_ls_number_parameters 299
_refine_ls_number_reflns 6385
_refine_ls_number_restraints 1
_refine_ls_restrained_S_all 1.065
_refine_ls_R_factor_all 0.0372
_refine_ls_R_factor_gt 0.0366
_refine_ls_shift/su_max 0
_refine_ls_shift/su_mean 0
_refine_ls_structure_factor_coef Fsqd
_refine_ls_weighting_details
;
 w=1/[\s^2^(Fo^2^)+(0.0673P)^2^]
 where P=(Fo^2^+2Fc^2^)/3
;
_refine_ls_weighting_scheme calc
_refine_ls_wR_factor_gt 0.0963
_refine_ls_wR_factor_ref 0.0971
_reflns_number_gt 6277
_reflns_number_total 6385
_reflns_threshold_expression 'I > 2\s(I)'
_cod_data_source_file ic6b00336_si_002.cif
_cod_data_source_block ew_so_100
_cod_depositor_comments
;
The following automatic conversions were performed:

data item '_exptl_absorpt_correction_type' value 'Multi-scan' was
changed to 'multi-scan' in accordance with the
/home/saulius/struct/COD-crude-data/automatic-downloads/DataCite-retrospective/ACS/depositions/lib/dictionaries/cif_core.dic
dictionary named 'cif_core.dic' version 2.4.2 last updated on
2011-04-26.

Automatic conversion script
Id: cif_fix_values 6909 2019-04-08 15:41:33Z antanas 
;
_cod_database_code 4347555
_shelxl_version_number 2012-9

loop_
_symmetry_equiv_pos_as_xyz
'x, y, z'
'-x, -y, z+1/2'
'-x+1/2, y+1/2, z+1/2'
'x+1/2, -y+1/2, z'

loop_
_atom_site_label
_atom_site_type_symbol
_atom_site_fract_x
_atom_site_fract_y
_atom_site_fract_z
_atom_site_U_iso_or_equiv
_atom_site_adp_type
_atom_site_occupancy
_atom_site_calc_flag
Sn1 Sn 0.07034(2) 0.90922(6) 0.37371(4) 0.01260(15) Uani 1 d
I1 I 0.04451(3) 1.19079(6) 0.43683(4) 0.02171(16) Uani 1 d
I2 I 0.01773(2) 0.95556(6) 0.21020(4) 0.01787(15) Uani 1 d
I3 I 0.19713(2) 0.97439(7) 0.33279(4) 0.02120(16) Uani 1 d
I4 I 0.08256(2) 0.60442(6) 0.35455(4) 0.01636(15) Uani 1 d
O1 O -0.0262(3) 0.8544(7) 0.4093(4) 0.0166(12) Uani 1 d
S1 S -0.05404(9) 0.8646(2) 0.50279(14) 0.0142(4) Uani 1 d
C11 C -0.1266(4) 0.9648(9) 0.4867(7) 0.0171(17) Uani 1 d
C12 C -0.1404(4) 1.0244(10) 0.4070(7) 0.0226(19) Uani 1 d
H12 H -0.1126 1.0119 0.3588 0.027 Uiso 1 calc
C13 C -0.1969(5) 1.1047(11) 0.3987(8) 0.026(2) Uani 1 d
H13 H -0.208 1.1462 0.3439 0.032 Uiso 1 calc
C14 C -0.2368(4) 1.1240(11) 0.4702(8) 0.027(2) Uani 1 d
H14 H -0.2752 1.1777 0.464 0.033 Uiso 1 calc
C15 C -0.2202(4) 1.0645(12) 0.5506(7) 0.025(2) Uani 1 d
H15 H -0.2473 1.0785 0.5995 0.03 Uiso 1 calc
C16 C -0.1645(4) 0.9847(10) 0.5603(7) 0.0186(17) Uani 1 d
H16 H -0.1526 0.9449 0.6153 0.022 Uiso 1 calc
C17 C -0.0827(4) 0.6824(10) 0.5217(6) 0.0158(16) Uani 1 d
C18 C -0.0514(4) 0.6008(11) 0.5840(7) 0.0213(19) Uani 1 d
H18 H -0.0193 0.6447 0.6189 0.026 Uiso 1 calc
C19 C -0.0675(4) 0.4523(11) 0.5952(8) 0.023(2) Uani 1 d
H19 H -0.0464 0.3944 0.6379 0.028 Uiso 1 calc
C20 C -0.1141(4) 0.3903(11) 0.5441(7) 0.025(2) Uani 1 d
H20 H -0.1244 0.2888 0.5509 0.029 Uiso 1 calc
C21 C -0.1463(4) 0.4761(11) 0.4821(7) 0.024(2) Uani 1 d
H21 H -0.1785 0.4322 0.4473 0.029 Uiso 1 calc
C22 C -0.1320(4) 0.6210(11) 0.4714(6) 0.0206(18) Uani 1 d
H22 H -0.1548 0.68 0.4308 0.025 Uiso 1 calc
O2 O 0.0939(3) 0.8698(7) 0.5122(4) 0.0145(11) Uani 1 d
S2 S 0.15132(9) 0.7747(2) 0.54029(13) 0.0132(4) Uani 1 d
C23 C 0.1219(3) 0.6508(10) 0.6210(5) 0.0144(15) Uani 1 d
C24 C 0.1159(3) 0.5060(10) 0.5984(6) 0.0171(16) Uani 1 d
H24 H 0.1272 0.4738 0.5414 0.021 Uiso 1 calc
C25 C 0.0929(4) 0.4050(10) 0.6601(7) 0.0187(18) Uani 1 d
H25 H 0.0885 0.3038 0.6448 0.022 Uiso 1 calc
C26 C 0.0767(4) 0.4517(11) 0.7429(7) 0.0211(19) Uani 1 d
H26 H 0.062 0.3828 0.7851 0.025 Uiso 1 calc
C27 C 0.0821(4) 0.6010(12) 0.7642(7) 0.024(2) Uani 1 d
H27 H 0.0699 0.6336 0.8208 0.029 Uiso 1 calc
C28 C 0.1050(4) 0.7024(10) 0.7044(6) 0.0177(16) Uani 1 d
H28 H 0.1091 0.8038 0.7192 0.021 Uiso 1 calc
C29 C 0.1964(4) 0.8965(9) 0.6064(7) 0.0165(17) Uani 1 d
C30 C 0.2519(4) 0.8416(11) 0.6428(6) 0.0190(16) Uani 1 d
H30 H 0.2654 0.7439 0.6302 0.023 Uiso 1 calc
C31 C 0.2877(4) 0.9323(11) 0.6985(7) 0.0225(18) Uani 1 d
H31 H 0.3247 0.8955 0.7261 0.027 Uiso 1 calc
C32 C 0.2682(4) 1.0753(11) 0.7125(7) 0.0230(18) Uani 1 d
H32 H 0.2937 1.1391 0.747 0.028 Uiso 1 calc
C33 C 0.2124(4) 1.1277(10) 0.6773(7) 0.0238(19) Uani 1 d
H33 H 0.199 1.2253 0.6904 0.029 Uiso 1 calc
C34 C 0.1758(4) 1.0401(9) 0.6233(7) 0.0199(19) Uani 1 d
H34 H 0.1376 1.0766 0.5984 0.024 Uiso 1 calc

loop_
_atom_site_aniso_label
_atom_site_aniso_U_11
_atom_site_aniso_U_22
_atom_site_aniso_U_33
_atom_site_aniso_U_23
_atom_site_aniso_U_13
_atom_site_aniso_U_12
Sn1 0.0147(2) 0.0117(3) 0.0114(3) 0.0007(2) -0.00025(19) -0.00146(17)
I1 0.0310(3) 0.0126(3) 0.0215(3) -0.0026(2) -0.0062(2) 0.00328(19)
I2 0.0222(3) 0.0196(3) 0.0117(3) 0.0026(2) -0.00239(18) -0.00169(19)
I3 0.0166(2) 0.0252(3) 0.0218(3) -0.0001(2) 0.0012(2) -0.00633(19)
I4 0.0206(2) 0.0123(3) 0.0162(3) -0.00209(19) -0.00156(18) 0.00016(17)
O1 0.018(2) 0.018(3) 0.014(3) 0.000(3) 0.002(2) -0.001(2)
S1 0.0145(8) 0.0146(10) 0.0133(10) -0.0002(8) 0.0007(7) -0.0005(7)
C11 0.015(3) 0.010(4) 0.026(5) 0.002(3) 0.002(3) -0.003(3)
C12 0.025(4) 0.019(4) 0.023(5) -0.006(4) -0.004(3) 0.001(3)
C13 0.031(5) 0.021(5) 0.028(6) 0.003(4) -0.007(4) 0.005(3)
C14 0.017(4) 0.020(5) 0.045(6) 0.006(4) -0.001(4) 0.004(3)
C15 0.016(4) 0.022(5) 0.037(6) 0.001(4) 0.004(3) -0.001(3)
C16 0.018(4) 0.013(4) 0.024(5) -0.002(4) 0.003(3) -0.006(3)
C17 0.018(4) 0.013(4) 0.016(4) 0.001(3) 0.000(3) 0.000(3)
C18 0.017(4) 0.024(5) 0.023(5) 0.004(4) 0.000(3) 0.002(3)
C19 0.021(4) 0.020(5) 0.028(5) 0.011(4) -0.001(4) 0.004(3)
C20 0.024(4) 0.017(4) 0.033(6) 0.007(4) 0.001(4) 0.003(3)
C21 0.026(4) 0.018(5) 0.029(5) 0.001(4) -0.008(4) -0.002(3)
C22 0.026(4) 0.020(4) 0.016(4) -0.004(4) -0.006(3) -0.002(3)
O2 0.020(3) 0.012(3) 0.011(3) 0.002(2) -0.004(2) 0.003(2)
S2 0.0163(8) 0.0113(8) 0.0120(9) -0.0011(7) -0.0001(6) -0.0001(7)
C23 0.013(3) 0.018(4) 0.012(4) 0.000(3) -0.001(3) -0.002(3)
C24 0.015(3) 0.019(4) 0.018(4) 0.000(4) -0.002(3) -0.002(3)
C25 0.017(4) 0.014(4) 0.025(5) 0.001(3) 0.001(3) 0.000(3)
C26 0.016(4) 0.023(5) 0.025(5) 0.012(4) 0.003(3) 0.000(3)
C27 0.022(4) 0.032(6) 0.018(5) -0.001(4) 0.003(3) -0.001(3)
C28 0.021(4) 0.016(4) 0.016(4) -0.004(3) 0.002(3) 0.001(3)
C29 0.016(4) 0.015(4) 0.019(4) 0.000(3) 0.002(3) -0.003(3)
C30 0.021(4) 0.020(4) 0.016(4) -0.003(4) -0.002(3) 0.001(3)
C31 0.021(4) 0.024(4) 0.023(5) -0.007(4) -0.003(3) -0.001(3)
C32 0.020(4) 0.021(4) 0.028(5) -0.002(4) -0.003(4) -0.008(3)
C33 0.029(4) 0.011(4) 0.032(5) -0.001(4) -0.005(4) -0.006(3)
C34 0.020(4) 0.011(4) 0.029(5) -0.006(4) -0.006(3) 0.000(3)

loop_
_atom_type_symbol
_atom_type_description
_atom_type_scat_dispersion_real
_atom_type_scat_dispersion_imag
_atom_type_scat_source
C C 0.0033 0.0016 'International Tables Vol C Tables 4.2.6.8 and 6.1.1.4'
H H 0 0 'International Tables Vol C Tables 4.2.6.8 and 6.1.1.4'
O O 0.0106 0.006 'International Tables Vol C Tables 4.2.6.8 and 6.1.1.4'
I I -0.4742 1.8119 'International Tables Vol C Tables 4.2.6.8 and 6.1.1.4'
Sn Sn -0.6537 1.4246 'International Tables Vol C Tables 4.2.6.8 and 6.1.1.4'
S S 0.1246 0.1234 'International Tables Vol C Tables 4.2.6.8 and 6.1.1.4'

loop_
_exptl_crystal_face_index_h
_exptl_crystal_face_index_k
_exptl_crystal_face_index_l
_exptl_crystal_face_perp_dist
0 0 1 0.015
0 0 -1 0.05
-1 -1 0 0.07
1 -1 0 0.135
0 1 0 0.115
-1 1 0 0.105
1 1 0 0.17
0 -1 0 0.187
-1 0 0 0.09
1 0 0 0.17

loop_
_geom_angle_atom_site_label_1
_geom_angle_atom_site_label_2
_geom_angle_atom_site_label_3
_geom_angle
O1 Sn1 O2 86.2(2)
O1 Sn1 I2 83.37(17)
O2 Sn1 I2 169.37(15)
O1 Sn1 I1 86.46(18)
O2 Sn1 I1 81.86(16)
I2 Sn1 I1 95.54(2)
O1 Sn1 I4 83.50(18)
O2 Sn1 I4 85.42(16)
I2 Sn1 I4 95.27(2)
I1 Sn1 I4 164.28(3)
O1 Sn1 I3 177.94(18)
O2 Sn1 I3 91.95(15)
I2 Sn1 I3 98.53(2)
I1 Sn1 I3 94.11(2)
I4 Sn1 I3 95.53(2)
S1 O1 Sn1 125.0(4)
O1 S1 C17 102.9(4)
O1 S1 C11 103.1(4)
C17 S1 C11 101.6(4)
C12 C11 C16 123.4(8)
C12 C11 S1 120.2(7)
C16 C11 S1 116.3(7)
C11 C12 C13 117.8(10)
C11 C12 H12 121.1
C13 C12 H12 121.1
C14 C13 C12 120.6(10)
C14 C13 H13 119.7
C12 C13 H13 119.7
C15 C14 C13 119.7(8)
C15 C14 H14 120.2
C13 C14 H14 120.2
C16 C15 C14 120.7(9)
C16 C15 H15 119.7
C14 C15 H15 119.7
C15 C16 C11 117.8(9)
C15 C16 H16 121.1
C11 C16 H16 121.1
C18 C17 C22 121.5(9)
C18 C17 S1 116.6(7)
C22 C17 S1 121.8(7)
C17 C18 C19 119.0(9)
C17 C18 H18 120.5
C19 C18 H18 120.5
C20 C19 C18 119.8(9)
C20 C19 H19 120.1
C18 C19 H19 120.1
C19 C20 C21 120.3(9)
C19 C20 H20 119.8
C21 C20 H20 119.8
C22 C21 C20 120.6(9)
C22 C21 H21 119.7
C20 C21 H21 119.7
C21 C22 C17 118.6(9)
C21 C22 H22 120.7
C17 C22 H22 120.7
S2 O2 Sn1 122.2(3)
O2 S2 C29 103.5(4)
O2 S2 C23 105.6(3)
C29 S2 C23 100.5(4)
C24 C23 C28 121.8(8)
C24 C23 S2 117.5(7)
C28 C23 S2 120.7(7)
C23 C24 C25 119.3(9)
C23 C24 H24 120.3
C25 C24 H24 120.3
C26 C25 C24 120.3(9)
C26 C25 H25 119.8
C24 C25 H25 119.8
C25 C26 C27 119.5(9)
C25 C26 H26 120.3
C27 C26 H26 120.3
C28 C27 C26 121.0(10)
C28 C27 H27 119.5
C26 C27 H27 119.5
C27 C28 C23 118.0(8)
C27 C28 H28 121
C23 C28 H28 121
C30 C29 C34 121.5(9)
C30 C29 S2 117.3(7)
C34 C29 S2 121.1(7)
C29 C30 C31 119.2(8)
C29 C30 H30 120.4
C31 C30 H30 120.4
C32 C31 C30 119.0(9)
C32 C31 H31 120.5
C30 C31 H31 120.5
C31 C32 C33 121.2(9)
C31 C32 H32 119.4
C33 C32 H32 119.4
C32 C33 C34 121.0(9)
C32 C33 H33 119.5
C34 C33 H33 119.5
C33 C34 C29 118.0(8)
C33 C34 H34 121
C29 C34 H34 121

loop_
_geom_bond_atom_site_label_1
_geom_bond_atom_site_label_2
_geom_bond_distance
Sn1 O1 2.168(6)
Sn1 O2 2.208(6)
Sn1 I2 2.7710(8)
Sn1 I1 2.7809(8)
Sn1 I4 2.7878(7)
Sn1 I3 2.8116(7)
O1 S1 1.551(7)
S1 C17 1.781(9)
S1 C11 1.798(8)
C11 C12 1.366(15)
C11 C16 1.392(13)
C12 C13 1.402(13)
C12 H12 0.95
C13 C14 1.392(15)
C13 H13 0.95
C14 C15 1.389(16)
C14 H14 0.95
C15 C16 1.388(13)
C15 H15 0.95
C16 H16 0.95
C17 C18 1.375(13)
C17 C22 1.410(12)
C18 C19 1.398(13)
C18 H18 0.95
C19 C20 1.375(14)
C19 H19 0.95
C20 C21 1.404(14)
C20 H20 0.95
C21 C22 1.357(14)
C21 H21 0.95
C22 H22 0.95
O2 S2 1.549(6)
S2 C29 1.775(9)
S2 C23 1.781(9)
C23 C24 1.362(13)
C23 C28 1.406(12)
C24 C25 1.401(13)
C24 H24 0.95
C25 C26 1.380(15)
C25 H25 0.95
C26 C27 1.396(15)
C26 H26 0.95
C27 C28 1.384(14)
C27 H27 0.95
C28 H28 0.95
C29 C30 1.388(12)
C29 C34 1.396(12)
C30 C31 1.405(12)
C30 H30 0.95
C31 C32 1.375(14)
C31 H31 0.95
C32 C33 1.379(13)
C32 H32 0.95
C33 C34 1.382(12)
C33 H33 0.95
C34 H34 0.95

loop_
_geom_hbond_atom_site_label_D
_geom_hbond_atom_site_label_H
_geom_hbond_atom_site_label_A
_geom_hbond_distance_DH
_geom_hbond_distance_HA
_geom_hbond_distance_DA
_geom_hbond_angle_DHA
_geom_hbond_site_symmetry_A
C16 H16 I2 0.95 3.32 3.894(9) 120.8 2_575
C24 H24 I4 0.95 3.24 3.903(10) 128.8 .
C34 H34 I1 0.95 3.32 4.206(9) 155.2 .

loop_
_geom_torsion_atom_site_label_1
_geom_torsion_atom_site_label_2
_geom_torsion_atom_site_label_3
_geom_torsion_atom_site_label_4
_geom_torsion
Sn1 O1 S1 C17 -123.8(5)
Sn1 O1 S1 C11 130.9(4)
O1 S1 C11 C12 -7.2(8)
C17 S1 C11 C12 -113.6(8)
O1 S1 C11 C16 176.7(6)
C17 S1 C11 C16 70.3(7)
C16 C11 C12 C13 -2.6(14)
S1 C11 C12 C13 -178.4(7)
C11 C12 C13 C14 0.9(14)
C12 C13 C14 C15 0.6(15)
C13 C14 C15 C16 -0.6(15)
C14 C15 C16 C11 -0.9(14)
C12 C11 C16 C15 2.6(13)
S1 C11 C16 C15 178.6(7)
O1 S1 C17 C18 112.0(7)
C11 S1 C17 C18 -141.5(8)
O1 S1 C17 C22 -63.8(8)
C11 S1 C17 C22 42.7(8)
C22 C17 C18 C19 2.4(14)
S1 C17 C18 C19 -173.4(7)
C17 C18 C19 C20 0.0(15)
C18 C19 C20 C21 -1.3(15)
C19 C20 C21 C22 0.2(16)
C20 C21 C22 C17 2.1(15)
C18 C17 C22 C21 -3.5(14)
S1 C17 C22 C21 172.1(8)
Sn1 O2 S2 C29 122.7(4)
Sn1 O2 S2 C23 -132.1(4)
O2 S2 C23 C24 108.3(6)
C29 S2 C23 C24 -144.4(6)
O2 S2 C23 C28 -71.1(7)
C29 S2 C23 C28 36.3(7)
C28 C23 C24 C25 -0.7(12)
S2 C23 C24 C25 180.0(6)
C23 C24 C25 C26 -0.2(12)
C24 C25 C26 C27 1.4(13)
C25 C26 C27 C28 -1.7(14)
C26 C27 C28 C23 0.8(13)
C24 C23 C28 C27 0.4(12)
S2 C23 C28 C27 179.7(6)
O2 S2 C29 C30 179.4(7)
C23 S2 C29 C30 70.4(8)
O2 S2 C29 C34 1.4(9)
C23 S2 C29 C34 -107.6(9)
C34 C29 C30 C31 0.6(15)
S2 C29 C30 C31 -177.4(8)
C29 C30 C31 C32 -2.8(15)
C30 C31 C32 C33 4.1(15)
C31 C32 C33 C34 -3.2(16)
C32 C33 C34 C29 0.9(15)
C30 C29 C34 C33 0.4(15)
S2 C29 C34 C33 178.3(8)
